data_7204523
loop_
_publ_author_name
'Butler, Richard N.'
'Smyth, Georgina M.'
'McArdle, Patrick'
'Cunningham, Desmond'

_publ_section_title
;
 A new tricyclic ring and a nitrogen???sulfur analogue of the
 tri-pentagon bowl: cycloaddition reactions of the unstablised
 1,3,4-thiadiazolium-3-methanide 1,3-dipole: steric influences on the
 endo-effect: substituted pyrrolo[2,1-b]-1,3,4-thiadiazole systems:
 azolium 1,3-dipoles
;
_journal_issue 24
_journal_name_full 'Journal of the Chemical Society, Perkin Transactions 1'
_journal_page_first 2851
_journal_paper_doi 10.1039/b208544p
_journal_year 2002
_chemical_formula_sum 'C13 H11 N3 O2 S'
_chemical_formula_weight 273.31
_chemical_name_systematic
;
?
;
_space_group_IT_number 2
_symmetry_cell_setting triclinic
_symmetry_space_group_name_Hall '-P 1'
_symmetry_space_group_name_H-M 'P -1'
_atom_sites_solution_hydrogens geom
_atom_sites_solution_primary direct
_atom_sites_solution_secondary difmap
_audit_creation_method SHELXL-97
_cell_angle_alpha 117.58(2)
_cell_angle_beta 99.770(10)
_cell_angle_gamma 99.90(2)
_cell_formula_units_Z 4
_cell_length_a 10.537(2)
_cell_length_b 11.710(4)
_cell_length_c 12.259(2)
_cell_measurement_reflns_used 25
_cell_measurement_temperature 298(2)
_cell_measurement_theta_max 18
_cell_measurement_theta_min 12
_cell_volume 1265.8(6)
_computing_cell_refinement 'XDS (W.Kabsch, 2000)'
_computing_data_collection 'Marresearch MarControl software'
_computing_data_reduction 'XDS (W.Kabsch, 2000)'
_computing_molecular_graphics 'ORTEX (P.McArdle, 1995)'
_computing_publication_material 'SHELXL-97/2 (Sheldrick,1997)'
_computing_structure_refinement 'SHELXL-97 (Sheldrick, 1997)'
_computing_structure_solution 'SHELXS-97 (Sheldrick, 1990)'
_diffrn_ambient_temperature 298(2)
_diffrn_measured_fraction_theta_full 0.920
_diffrn_measured_fraction_theta_max 0.920
_diffrn_measurement_device_type 'Marresearch image plate'
_diffrn_measurement_method '180 mm image plate'
_diffrn_radiation_monochromator graphite
_diffrn_radiation_source 'fine-focus sealed tube'
_diffrn_radiation_type MoK\a
_diffrn_radiation_wavelength 0.71069
_diffrn_reflns_av_R_equivalents 0.0250
_diffrn_reflns_av_sigmaI/netI 0.0379
_diffrn_reflns_limit_h_max 10
_diffrn_reflns_limit_h_min -10
_diffrn_reflns_limit_k_max 11
_diffrn_reflns_limit_k_min -11
_diffrn_reflns_limit_l_max 12
_diffrn_reflns_limit_l_min -12
_diffrn_reflns_number 5814
_diffrn_reflns_theta_full 21.21
_diffrn_reflns_theta_max 21.21
_diffrn_reflns_theta_min 1.96
_exptl_absorpt_coefficient_mu 0.257
_exptl_absorpt_correction_T_max 0.9553
_exptl_absorpt_correction_T_min 0.8933
_exptl_crystal_colour Colourless
_exptl_crystal_density_diffrn 1.434
_exptl_crystal_density_method 'not measured'
_exptl_crystal_description Parallelepiped
_exptl_crystal_F_000 568
_exptl_crystal_size_max 0.45
_exptl_crystal_size_mid 0.40
_exptl_crystal_size_min 0.18
_refine_diff_density_max 0.229
_refine_diff_density_min -0.426
_refine_diff_density_rms 0.083
_refine_ls_extinction_coef 0.043(3)
_refine_ls_extinction_expression Fc^*^=kFc[1+0.001xFc^2^\l^3^/sin(2\q)]^-1/4^
_refine_ls_extinction_method SHELXL
_refine_ls_goodness_of_fit_ref 1.121
_refine_ls_hydrogen_treatment constr
_refine_ls_matrix_type full
_refine_ls_number_parameters 344
_refine_ls_number_reflns 2577
_refine_ls_number_restraints 0
_refine_ls_restrained_S_all 1.121
_refine_ls_R_factor_all 0.0395
_refine_ls_R_factor_gt 0.0368
_refine_ls_shift/su_max 0.000
_refine_ls_shift/su_mean 0.000
_refine_ls_structure_factor_coef Fsqd
_refine_ls_weighting_details 'calc w=1/[\s^2^(Fo^2^)+(0.0471P)^2^+0.3996P] where P=(Fo^2^+2Fc^2^)/3'
_refine_ls_weighting_scheme calc
_refine_ls_wR_factor_gt 0.0886
_refine_ls_wR_factor_ref 0.0902
_reflns_number_gt 2388
_reflns_number_total 2577
_reflns_threshold_expression >2sigma(I)
_cod_data_source_file b208544p.txt
_cod_data_source_block gs2
_cod_depositor_comments
;
The following automatic conversions were performed:
'_atom_site_symetry_multiplicity' tag replaced with
'_atom_site_symmetry_multiplicity'.

Automatic conversion script
Id: cif_correct_tags 1440 2010-10-19 06:21:57Z saulius 

The following automatic conversions were performed:
'_symmetry_cell_setting' value 'Triclinic' changed to 'triclinic'
according to '/home/saulius/struct/CIF-dictionaries/cif_core.dic'
dictionary named 'cif_core.dic' version 2.4.1 from 2010-06-29.

Automatic conversion script
Id: cif_fix_enum 1527 2010-12-29 10:47:43Z saulius 
;
_cod_original_cell_volume 1265.8(5)
_cod_original_sg_symbol_H-M P-1
_cod_database_code 7204523

loop_
_symmetry_equiv_pos_as_xyz
'x, y, z'
'-x, -y, -z'

loop_
_atom_site_label
_atom_site_type_symbol
_atom_site_fract_x
_atom_site_fract_y
_atom_site_fract_z
_atom_site_U_iso_or_equiv
_atom_site_adp_type
_atom_site_occupancy
_atom_site_symmetry_multiplicity
_atom_site_calc_flag
_atom_site_refinement_flags
_atom_site_disorder_assembly
_atom_site_disorder_group
S1 S 0.17392(7) 0.23795(7) 0.73934(7) 0.0604(3) Uani 1 1 d . . .
S101 S 0.44452(7) 0.78300(8) 0.69422(7) 0.0647(3) Uani 1 1 d . . .
N2 N -0.18959(17) 0.22866(17) 0.60633(18) 0.0364(5) Uani 1 1 d . . .
O2 O -0.21279(17) 0.41815(17) 0.60292(18) 0.0551(5) Uani 1 1 d . . .
N4 N 0.15612(18) 0.40273(18) 0.65664(18) 0.0386(5) Uani 1 1 d . . .
O1 O -0.13384(18) 0.03697(18) 0.5687(2) 0.0677(6) Uani 1 1 d . . .
N3 N 0.1280(2) 0.4602(2) 0.77626(19) 0.0475(5) Uani 1 1 d . . .
C7A C 0.1321(2) 0.2569(2) 0.6005(2) 0.0421(6) Uani 1 1 d . . .
H7A H 0.1945 0.2276 0.5495 0.055 Uiso 1 1 calc R . .
N102 N 0.77737(17) 0.69997(17) 0.78274(16) 0.0322(5) Uani 1 1 d . . .
O101 O 0.68571(15) 0.67031(16) 0.58466(15) 0.0474(5) Uani 1 1 d . . .
O102 O 0.81561(19) 0.67428(19) 0.95867(18) 0.0652(6) Uani 1 1 d . . .
N103 N 0.5279(2) 0.8160(2) 0.9204(2) 0.0550(6) Uani 1 1 d . . .
N104 N 0.4490(2) 0.6823(2) 0.84236(19) 0.0498(6) Uani 1 1 d . . .
C2 C 0.1404(2) 0.3894(3) 0.8277(3) 0.0535(7) Uani 1 1 d . . .
H2 H 0.1318 0.4174 0.9098 0.070 Uiso 1 1 calc R . .
C5 C 0.0691(2) 0.4212(2) 0.5642(2) 0.0385(6) Uani 1 1 d . . .
H5A H 0.1122 0.4207 0.5001 0.050 Uiso 1 1 calc R . .
H5B H 0.0481 0.5059 0.6068 0.050 Uiso 1 1 calc R . .
C6 C -0.0584(2) 0.3030(2) 0.5019(2) 0.0358(6) Uani 1 1 d . . .
H6 H -0.0978 0.2768 0.4124 0.047 Uiso 1 1 calc R . .
C7 C -0.0153(2) 0.1884(2) 0.5102(2) 0.0385(6) Uani 1 1 d . . .
H7 H -0.0180 0.1171 0.4251 0.050 Uiso 1 1 calc R . .
C8 C -0.1154(2) 0.1378(2) 0.5630(2) 0.0415(6) Uani 1 1 d . . .
C9 C -0.1612(2) 0.3285(2) 0.5756(2) 0.0360(6) Uani 1 1 d . . .
C10 C -0.2868(2) 0.2166(2) 0.6722(2) 0.0398(6) Uani 1 1 d . . .
C11 C -0.4208(3) 0.1738(3) 0.6097(3) 0.0534(7) Uani 1 1 d . . .
H11 H -0.4489 0.1555 0.5257 0.069 Uiso 1 1 calc R . .
C12 C -0.5146(3) 0.1578(3) 0.6717(3) 0.0662(8) Uani 1 1 d . . .
H12 H -0.6059 0.1284 0.6294 0.086 Uiso 1 1 calc R . .
C13 C -0.4732(3) 0.1850(3) 0.7945(3) 0.0720(9) Uani 1 1 d . . .
H13 H -0.5364 0.1727 0.8355 0.094 Uiso 1 1 calc R . .
C14 C -0.3404(4) 0.2301(4) 0.8578(3) 0.0835(10) Uani 1 1 d . . .
H14 H -0.3131 0.2509 0.9427 0.109 Uiso 1 1 calc R . .
C15 C -0.2449(3) 0.2453(3) 0.7965(3) 0.0684(8) Uani 1 1 d . . .
H15 H -0.1537 0.2746 0.8393 0.089 Uiso 1 1 calc R . .
C102 C 0.5274(3) 0.8762(3) 0.8573(3) 0.0601(8) Uani 1 1 d . . .
H102 H 0.5702 0.9677 0.8972 0.078 Uiso 1 1 calc R . .
C105 C 0.5046(3) 0.5911(3) 0.8718(3) 0.0548(7) Uani 1 1 d . . .
H10A H 0.4339 0.5121 0.8488 0.071 Uiso 1 1 calc R . .
H10B H 0.5508 0.6353 0.9626 0.071 Uiso 1 1 calc R . .
C106 C 0.6032(2) 0.5520(2) 0.7920(2) 0.0429(6) Uani 1 1 d . . .
H106 H 0.6049 0.4596 0.7652 0.056 Uiso 1 1 calc R . .
C107 C 0.5535(2) 0.5658(2) 0.6754(2) 0.0393(6) Uani 1 1 d . . .
H107 H 0.5184 0.4774 0.5969 0.051 Uiso 1 1 calc R . .
C108 C 0.6750(2) 0.6492(2) 0.6703(2) 0.0341(6) Uani 1 1 d . . .
C109 C 0.7428(2) 0.6471(2) 0.8577(2) 0.0403(6) Uani 1 1 d . . .
C110 C 0.9063(2) 0.7870(2) 0.8112(2) 0.0333(6) Uani 1 1 d . . .
C111 C 0.9145(2) 0.9076(2) 0.8150(2) 0.0452(6) Uani 1 1 d . . .
H111 H 0.8370 0.9323 0.7997 0.059 Uiso 1 1 calc R . .
C112 C 1.0386(3) 0.9908(3) 0.8419(2) 0.0619(8) Uani 1 1 d . . .
H112 H 1.0452 1.0725 0.8449 0.081 Uiso 1 1 calc R . .
C113 C 1.1528(3) 0.9545(4) 0.8643(3) 0.0704(9) Uani 1 1 d . . .
H113 H 1.2365 1.0115 0.8827 0.092 Uiso 1 1 calc R . .
C114 C 1.1437(3) 0.8339(3) 0.8597(2) 0.0629(8) Uani 1 1 d . . .
H114 H 1.2213 0.8092 0.8745 0.082 Uiso 1 1 calc R . .
C115 C 1.0201(2) 0.7493(3) 0.8334(2) 0.0459(6) Uani 1 1 d . . .
H115 H 1.0138 0.6678 0.8308 0.060 Uiso 1 1 calc R . .
C207 C 0.4391(2) 0.6346(3) 0.7059(2) 0.0486(7) Uani 1 1 d . . .
H207 H 0.3518 0.5677 0.6527 0.063 Uiso 1 1 calc R . .

loop_
_atom_site_aniso_label
_atom_site_aniso_U_11
_atom_site_aniso_U_22
_atom_site_aniso_U_33
_atom_site_aniso_U_23
_atom_site_aniso_U_13
_atom_site_aniso_U_12
S1 0.0581(5) 0.0742(5) 0.0845(6) 0.0638(5) 0.0225(4) 0.0295(4)
S101 0.0642(5) 0.0841(6) 0.0635(5) 0.0441(5) 0.0223(4) 0.0381(4)
N2 0.0382(11) 0.0348(12) 0.0468(12) 0.0241(10) 0.0222(9) 0.0150(9)
O2 0.0607(12) 0.0501(11) 0.0819(13) 0.0433(11) 0.0378(10) 0.0331(9)
N4 0.0404(11) 0.0426(12) 0.0441(12) 0.0298(11) 0.0131(9) 0.0137(9)
O1 0.0671(13) 0.0453(11) 0.1214(18) 0.0539(12) 0.0525(12) 0.0276(9)
N3 0.0529(13) 0.0516(13) 0.0388(12) 0.0252(12) 0.0089(10) 0.0144(10)
C7A 0.0415(15) 0.0448(15) 0.0612(17) 0.0366(14) 0.0257(12) 0.0222(11)
N102 0.0338(11) 0.0323(11) 0.0278(11) 0.0148(9) 0.0074(9) 0.0055(9)
O101 0.0444(10) 0.0629(12) 0.0343(10) 0.0270(9) 0.0100(8) 0.0078(8)
O102 0.0704(13) 0.0721(13) 0.0502(12) 0.0424(10) -0.0009(10) -0.0022(10)
N103 0.0639(15) 0.0477(14) 0.0458(13) 0.0168(13) 0.0209(11) 0.0137(11)
N104 0.0480(13) 0.0516(14) 0.0481(13) 0.0227(12) 0.0231(10) 0.0086(11)
C2 0.0512(17) 0.0702(19) 0.0511(16) 0.0415(16) 0.0115(12) 0.0168(13)
C5 0.0454(14) 0.0417(14) 0.0417(14) 0.0292(12) 0.0169(11) 0.0150(11)
C6 0.0421(14) 0.0394(14) 0.0319(13) 0.0208(12) 0.0133(10) 0.0148(11)
C7 0.0458(15) 0.0325(13) 0.0430(14) 0.0184(12) 0.0222(12) 0.0174(11)
C8 0.0408(14) 0.0320(14) 0.0570(16) 0.0238(13) 0.0194(12) 0.0134(11)
C9 0.0379(14) 0.0354(14) 0.0375(14) 0.0198(12) 0.0103(11) 0.0133(11)
C10 0.0424(16) 0.0371(14) 0.0479(16) 0.0240(13) 0.0214(13) 0.0148(11)
C11 0.0476(18) 0.0577(17) 0.0513(16) 0.0240(15) 0.0204(14) 0.0117(13)
C12 0.0494(17) 0.067(2) 0.073(2) 0.0249(17) 0.0312(16) 0.0118(14)
C13 0.076(2) 0.075(2) 0.080(2) 0.0415(19) 0.052(2) 0.0234(17)
C14 0.090(3) 0.124(3) 0.064(2) 0.061(2) 0.040(2) 0.039(2)
C15 0.0549(18) 0.101(2) 0.061(2) 0.0482(18) 0.0233(15) 0.0226(16)
C102 0.0643(19) 0.0507(18) 0.0650(19) 0.0250(17) 0.0270(15) 0.0205(14)
C105 0.0614(17) 0.0539(17) 0.0506(16) 0.0280(15) 0.0261(13) 0.0059(13)
C106 0.0524(16) 0.0319(13) 0.0403(14) 0.0167(12) 0.0162(12) 0.0041(11)
C107 0.0394(14) 0.0347(14) 0.0303(13) 0.0086(11) 0.0104(10) 0.0022(11)
C108 0.0371(14) 0.0344(13) 0.0269(13) 0.0117(12) 0.0111(11) 0.0104(10)
C109 0.0513(16) 0.0353(14) 0.0329(14) 0.0181(12) 0.0101(13) 0.0081(11)
C110 0.0344(14) 0.0342(14) 0.0248(12) 0.0121(11) 0.0072(10) 0.0047(11)
C111 0.0491(16) 0.0406(15) 0.0414(15) 0.0202(13) 0.0119(12) 0.0057(12)
C112 0.076(2) 0.0479(17) 0.0459(17) 0.0219(15) 0.0125(15) -0.0092(16)
C113 0.051(2) 0.085(2) 0.0440(17) 0.0246(17) 0.0045(14) -0.0201(17)
C114 0.0370(17) 0.094(2) 0.0451(16) 0.0289(17) 0.0080(12) 0.0103(16)
C115 0.0445(17) 0.0516(16) 0.0375(14) 0.0190(13) 0.0116(11) 0.0152(13)
C207 0.0342(14) 0.0582(17) 0.0377(15) 0.0165(13) 0.0086(11) 0.0020(12)

loop_
_atom_type_symbol
_atom_type_description
_atom_type_scat_dispersion_real
_atom_type_scat_dispersion_imag
_atom_type_scat_source
C C 0.0033 0.0016 'International Tables Vol C Tables 4.2.6.8 and 6.1.1.4'
H H 0.0000 0.0000 'International Tables Vol C Tables 4.2.6.8 and 6.1.1.4'
N N 0.0061 0.0033 'International Tables Vol C Tables 4.2.6.8 and 6.1.1.4'
O O 0.0106 0.0060 'International Tables Vol C Tables 4.2.6.8 and 6.1.1.4'
S S 0.1246 0.1234 'International Tables Vol C Tables 4.2.6.8 and 6.1.1.4'

loop_
_geom_angle_atom_site_label_1
_geom_angle_atom_site_label_2
_geom_angle_atom_site_label_3
_geom_angle
_geom_angle_site_symmetry_1
_geom_angle_site_symmetry_3
_geom_angle_publ_flag
C2 S1 C7A 87.81(12) . . ?
C102 S101 C207 87.31(13) . . ?
C9 N2 C8 112.39(18) . . ?
C9 N2 C10 124.60(19) . . ?
C8 N2 C10 122.99(18) . . ?
N3 N4 C5 111.47(17) . . ?
N3 N4 C7A 110.85(16) . . ?
C5 N4 C7A 106.30(17) . . ?
C2 N3 N4 110.9(2) . . ?
N4 C7A C7 107.07(17) . . ?
N4 C7A S1 103.40(15) . . ?
C7 C7A S1 118.30(15) . . ?
C109 N102 C108 111.82(18) . . ?
C109 N102 C110 124.48(18) . . ?
C108 N102 C110 123.50(17) . . ?
C102 N103 N104 110.5(2) . . ?
N103 N104 C105 112.6(2) . . ?
N103 N104 C207 111.11(19) . . ?
C105 N104 C207 106.0(2) . . ?
N3 C2 S1 117.5(2) . . ?
N4 C5 C6 105.73(17) . . ?
C9 C6 C7 104.52(17) . . ?
C9 C6 C5 113.4(2) . . ?
C7 C6 C5 105.88(18) . . ?
C8 C7 C6 104.73(18) . . ?
C8 C7 C7A 115.22(19) . . ?
C6 C7 C7A 103.93(17) . . ?
O1 C8 N2 123.0(2) . . ?
O1 C8 C7 128.6(2) . . ?
N2 C8 C7 108.42(18) . . ?
O2 C9 N2 124.6(2) . . ?
O2 C9 C6 126.9(2) . . ?
N2 C9 C6 108.53(19) . . ?
C11 C10 C15 120.3(2) . . ?
C11 C10 N2 119.8(2) . . ?
C15 C10 N2 119.9(2) . . ?
C10 C11 C12 119.8(3) . . ?
C13 C12 C11 119.9(3) . . ?
C14 C13 C12 120.5(3) . . ?
C13 C14 C15 120.4(3) . . ?
C10 C15 C14 119.1(3) . . ?
N103 C102 S101 118.0(2) . . ?
N104 C105 C106 105.86(19) . . ?
C109 C106 C107 104.56(18) . . ?
C109 C106 C105 113.7(2) . . ?
C107 C106 C105 106.1(2) . . ?
C108 C107 C106 104.83(18) . . ?
C108 C107 C207 115.05(19) . . ?
C106 C107 C207 103.99(18) . . ?
O101 C108 N102 124.2(2) . . ?
O101 C108 C107 127.2(2) . . ?
N102 C108 C107 108.68(18) . . ?
O102 C109 N102 124.2(2) . . ?
O102 C109 C106 126.7(2) . . ?
N102 C109 C106 109.1(2) . . ?
C115 C110 C111 121.0(2) . . ?
C115 C110 N102 119.8(2) . . ?
C111 C110 N102 119.2(2) . . ?
C112 C111 C110 119.1(2) . . ?
C113 C112 C111 120.5(3) . . ?
C112 C113 C114 120.0(3) . . ?
C113 C114 C115 120.3(3) . . ?
C110 C115 C114 119.1(3) . . ?
N104 C207 C107 106.78(19) . . ?
N104 C207 S101 103.52(17) . . ?
C107 C207 S101 118.61(16) . . ?

loop_
_geom_bond_atom_site_label_1
_geom_bond_atom_site_label_2
_geom_bond_distance
_geom_bond_site_symmetry_2
_geom_bond_publ_flag
S1 C2 1.735(3) . ?
S1 C7A 1.808(2) . ?
S101 C102 1.735(3) . ?
S101 C207 1.801(3) . ?
N2 C9 1.387(3) . ?
N2 C8 1.389(3) . ?
N2 C10 1.435(3) . ?
O2 C9 1.201(3) . ?
N4 N3 1.412(3) . ?
N4 C5 1.454(3) . ?
N4 C7A 1.469(3) . ?
O1 C8 1.200(3) . ?
N3 C2 1.262(3) . ?
C7A C7 1.564(3) . ?
N102 C109 1.386(3) . ?
N102 C108 1.390(3) . ?
N102 C110 1.429(3) . ?
O101 C108 1.203(3) . ?
O102 C109 1.205(3) . ?
N103 C102 1.265(3) . ?
N103 N104 1.397(3) . ?
N104 C105 1.454(3) . ?
N104 C207 1.475(3) . ?
C5 C6 1.529(3) . ?
C6 C9 1.508(3) . ?
C6 C7 1.528(3) . ?
C7 C8 1.502(3) . ?
C10 C11 1.366(3) . ?
C10 C15 1.370(4) . ?
C11 C12 1.383(4) . ?
C12 C13 1.358(4) . ?
C13 C14 1.355(4) . ?
C14 C15 1.388(4) . ?
C105 C106 1.529(4) . ?
C106 C109 1.502(3) . ?
C106 C107 1.526(3) . ?
C107 C108 1.500(3) . ?
C107 C207 1.565(3) . ?
C110 C115 1.375(3) . ?
C110 C111 1.377(3) . ?
C111 C112 1.374(4) . ?
C112 C113 1.370(4) . ?
C113 C114 1.373(4) . ?
C114 C115 1.378(4) . ?
